data_4084540
loop_
_publ_author_name
'Sonnenberg, Jessica F.'
'Lough, Alan J.'
'Morris, Robert H.'

_publ_section_title
;
 Synthesis of Iron P-N-P&#x2032; and P-NH-P&#x2032; Asymmetric
 Hydrogenation Catalysts
;
_journal_issue 22
_journal_name_full Organometallics
_journal_page_first 6452
_journal_paper_doi 10.1021/om5008083
_journal_volume 33
_journal_year 2014
_chemical_formula_moiety 'C39 H38 Fe N4 P2, 2(B F4)'
_chemical_formula_sum 'C39 H38 B2 F8 Fe N4 P2'
_chemical_formula_weight 854.14
_chemical_name_systematic
; 
 ? 
;
_space_group_IT_number 2
_symmetry_cell_setting triclinic
_symmetry_space_group_name_Hall '-P 1'
_symmetry_space_group_name_H-M 'P -1'
_atom_sites_solution_hydrogens geom
_atom_sites_solution_primary direct
_atom_sites_solution_secondary difmap
_audit_creation_method SHELXL-97
_cell_angle_alpha 110.891(3)
_cell_angle_beta 92.273(4)
_cell_angle_gamma 90.535(3)
_cell_formula_units_Z 4
_cell_length_a 10.6495(17)
_cell_length_b 18.491(3)
_cell_length_c 21.832(3)
_cell_measurement_reflns_used 9914
_cell_measurement_temperature 147(2)
_cell_measurement_theta_max 27.52
_cell_measurement_theta_min 2.57
_cell_volume 4012.1(11)
_computing_cell_refinement APEX2
_computing_data_collection 'APEX2 (Bruker, 2007)'
_computing_data_reduction 'SAINT (Bruker, 2007)'
_computing_molecular_graphics 'PLATON (Spek, 2009)'
_computing_publication_material 'SHELXTL (Sheldrick, 2008)'
_computing_structure_refinement 'SHELXL-97 (Sheldrick, 2008)'
_computing_structure_solution 'SHELXS-97 (Sheldrick, 2008)'
_diffrn_ambient_temperature 147(2)
_diffrn_measured_fraction_theta_full 0.989
_diffrn_measured_fraction_theta_max 0.989
_diffrn_measurement_device_type 'Bruker Kappa APEX-DUO CCD'
_diffrn_measurement_method '\f and \w scans'
_diffrn_radiation_monochromator 'Bruker Triumph'
_diffrn_radiation_source 'fine-focus sealed tube'
_diffrn_radiation_type MoK\a
_diffrn_radiation_wavelength 0.71073
_diffrn_reflns_av_R_equivalents 0.0544
_diffrn_reflns_av_sigmaI/netI 0.0639
_diffrn_reflns_limit_h_max 13
_diffrn_reflns_limit_h_min -13
_diffrn_reflns_limit_k_max 24
_diffrn_reflns_limit_k_min -19
_diffrn_reflns_limit_l_max 28
_diffrn_reflns_limit_l_min -28
_diffrn_reflns_number 57026
_diffrn_reflns_theta_full 27.65
_diffrn_reflns_theta_max 27.65
_diffrn_reflns_theta_min 1.00
_exptl_absorpt_coefficient_mu 0.527
_exptl_absorpt_correction_T_max 0.7456
_exptl_absorpt_correction_T_min 0.7188
_exptl_absorpt_correction_type multi-scan
_exptl_absorpt_process_details 'SADABS (Sheldrick, 1996)'
_exptl_crystal_colour orange
_exptl_crystal_density_diffrn 1.414
_exptl_crystal_density_method 'not measured'
_exptl_crystal_description needle
_exptl_crystal_F_000 1752
_exptl_crystal_size_max 0.20
_exptl_crystal_size_mid 0.07
_exptl_crystal_size_min 0.05
_refine_diff_density_max 0.822
_refine_diff_density_min -0.658
_refine_diff_density_rms 0.067
_refine_ls_extinction_method none
_refine_ls_goodness_of_fit_ref 1.009
_refine_ls_hydrogen_treatment constr
_refine_ls_matrix_type full
_refine_ls_number_parameters 1049
_refine_ls_number_reflns 18498
_refine_ls_number_restraints 20
_refine_ls_restrained_S_all 1.011
_refine_ls_R_factor_all 0.0800
_refine_ls_R_factor_gt 0.0470
_refine_ls_shift/su_max 0.001
_refine_ls_shift/su_mean 0.000
_refine_ls_structure_factor_coef Fsqd
_refine_ls_weighting_details 'calc w=1/[\s^2^(Fo^2^)+(0.0438P)^2^+2.0820P] where P=(Fo^2^+2Fc^2^)/3'
_refine_ls_weighting_scheme calc
_refine_ls_wR_factor_gt 0.0984
_refine_ls_wR_factor_ref 0.1115
_reflns_number_gt 12864
_reflns_number_total 18498
_reflns_threshold_expression I>2\s(I)
_cod_data_source_file om5008083_si_002.cif
_cod_data_source_block 6a
_cod_depositor_comments
;
The following automatic conversions were performed:

'_symmetry_cell_setting' value 'Triclinic' changed to 'triclinic'
according to
/home/saulius/struct/COD-crude-data--automatic-downloads/rss-feeds/ACS/lib/dictionaries/cif_core.dic
dictionary named 'cif_core.dic' version 2.4.2 from 2011-04-26.

Automatic conversion script
Id: cif_fix_values 2827 2014-09-09 07:05:25Z andrius 

 Adding full bibliography for 4084538--4084543.cif.
;
_cod_original_cell_volume 4012.2(10)
_cod_database_code 4084540

loop_
_symmetry_equiv_pos_as_xyz
'x, y, z'
'-x, -y, -z'

loop_
_atom_site_label
_atom_site_type_symbol
_atom_site_fract_x
_atom_site_fract_y
_atom_site_fract_z
_atom_site_U_iso_or_equiv
_atom_site_adp_type
_atom_site_occupancy
_atom_site_symmetry_multiplicity
_atom_site_calc_flag
_atom_site_refinement_flags
_atom_site_disorder_assembly
_atom_site_disorder_group
Fe1A Fe 0.76179(3) 0.261703(19) 0.814559(17) 0.01664(8) Uani 1 1 d . . .
P1A P 0.80186(6) 0.27354(3) 0.92080(3) 0.01659(13) Uani 1 1 d . . .
P2A P 0.73867(6) 0.25928(3) 0.70844(3) 0.01852(13) Uani 1 1 d . . .
N1A N 0.82486(19) 0.36879(11) 0.83521(10) 0.0187(4) Uani 1 1 d . . .
N2A N 0.92993(19) 0.22758(11) 0.79372(10) 0.0189(4) Uani 1 1 d . . .
N3A N 0.69863(19) 0.15692(11) 0.79347(10) 0.0200(4) Uani 1 1 d . . .
N4A N 0.5945(2) 0.29741(11) 0.82994(10) 0.0206(4) Uani 1 1 d . . .
C1A C 0.9469(2) 0.33006(14) 0.95150(12) 0.0206(5) Uani 1 1 d . . .
C2A C 1.0195(2) 0.32166(16) 1.00327(13) 0.0265(6) Uani 1 1 d . . .
H2AA H 0.9939 0.2849 1.0219 0.032 Uiso 1 1 calc R . .
C3A C 1.1285(2) 0.36618(16) 1.02793(14) 0.0289(6) Uani 1 1 d . . .
H3AA H 1.1771 0.3597 1.0630 0.035 Uiso 1 1 calc R . .
C4A C 1.1661(2) 0.42005(15) 1.00126(13) 0.0274(6) Uani 1 1 d . . .
H4AA H 1.2408 0.4504 1.0177 0.033 Uiso 1 1 calc R . .
C5A C 1.0947(2) 0.42946(14) 0.95079(13) 0.0228(5) Uani 1 1 d . . .
H5AA H 1.1209 0.4667 0.9329 0.027 Uiso 1 1 calc R . .
C6A C 0.9845(2) 0.38545(13) 0.92526(12) 0.0192(5) Uani 1 1 d . . .
C7A C 0.9142(2) 0.40645(13) 0.87506(12) 0.0203(5) Uani 1 1 d . . .
H7AA H 0.9383 0.4545 0.8717 0.024 Uiso 1 1 calc R . .
C8A C 0.7726(2) 0.40810(13) 0.79156(12) 0.0231(5) Uani 1 1 d . . .
H8AA H 0.8152 0.4592 0.8021 0.028 Uiso 1 1 calc R . .
H8AB H 0.6817 0.4165 0.7983 0.028 Uiso 1 1 calc R . .
C9A C 0.7924(2) 0.35784(13) 0.72047(12) 0.0223(5) Uani 1 1 d . . .
H9AA H 0.8826 0.3584 0.7111 0.027 Uiso 1 1 calc R . .
H9AB H 0.7440 0.3778 0.6905 0.027 Uiso 1 1 calc R . .
C10A C 1.0271(2) 0.21220(14) 0.77309(13) 0.0220(5) Uani 1 1 d . . .
C11A C 1.1470(2) 0.19251(17) 0.74206(15) 0.0335(7) Uani 1 1 d . . .
H11A H 1.1338 0.1503 0.6996 0.050 Uiso 1 1 calc R . .
H11B H 1.2047 0.1760 0.7703 0.050 Uiso 1 1 calc R . .
H11C H 1.1830 0.2380 0.7354 0.050 Uiso 1 1 calc R . .
C12A C 0.6608(2) 0.09667(15) 0.78552(13) 0.0255(6) Uani 1 1 d . . .
C13A C 0.6147(3) 0.01841(16) 0.77557(17) 0.0482(9) Uani 1 1 d . . .
H13A H 0.6565 -0.0189 0.7387 0.072 Uiso 1 1 calc R . .
H13B H 0.5237 0.0148 0.7659 0.072 Uiso 1 1 calc R . .
H13C H 0.6330 0.0068 0.8154 0.072 Uiso 1 1 calc R . .
C14A C 0.4940(3) 0.31735(15) 0.84016(12) 0.0247(6) Uani 1 1 d . . .
C15A C 0.3660(3) 0.34271(18) 0.85611(15) 0.0373(7) Uani 1 1 d . . .
H15A H 0.3186 0.3023 0.8652 0.056 Uiso 1 1 calc R . .
H15B H 0.3250 0.3525 0.8189 0.056 Uiso 1 1 calc R . .
H15C H 0.3685 0.3904 0.8949 0.056 Uiso 1 1 calc R . .
C21A C 0.6859(2) 0.32361(13) 0.97937(12) 0.0172(5) Uani 1 1 d . . .
C22A C 0.7166(2) 0.38869(14) 1.03492(12) 0.0224(5) Uani 1 1 d . . .
H22A H 0.8013 0.4073 1.0441 0.027 Uiso 1 1 calc R . .
C23A C 0.6240(3) 0.42631(15) 1.07677(13) 0.0275(6) Uani 1 1 d . . .
H23A H 0.6457 0.4704 1.1146 0.033 Uiso 1 1 calc R . .
C24A C 0.5007(3) 0.40021(15) 1.06391(13) 0.0281(6) Uani 1 1 d . . .
H24A H 0.4374 0.4270 1.0922 0.034 Uiso 1 1 calc R . .
C25A C 0.4693(2) 0.33461(15) 1.00948(13) 0.0247(6) Uani 1 1 d . . .
H25A H 0.3846 0.3159 1.0011 0.030 Uiso 1 1 calc R . .
C26A C 0.5608(2) 0.29639(14) 0.96752(12) 0.0192(5) Uani 1 1 d . . .
H26A H 0.5388 0.2514 0.9305 0.023 Uiso 1 1 calc R . .
C31A C 0.8294(2) 0.18407(13) 0.93626(12) 0.0199(5) Uani 1 1 d . . .
C32A C 0.7454(2) 0.15664(15) 0.97051(14) 0.0271(6) Uani 1 1 d . . .
H32A H 0.6729 0.1853 0.9872 0.033 Uiso 1 1 calc R . .
C33A C 0.7669(3) 0.08794(16) 0.98038(16) 0.0368(7) Uani 1 1 d . . .
H33A H 0.7090 0.0697 1.0039 0.044 Uiso 1 1 calc R . .
C34A C 0.8714(3) 0.04585(16) 0.95644(16) 0.0403(8) Uani 1 1 d . . .
H34A H 0.8853 -0.0016 0.9629 0.048 Uiso 1 1 calc R . .
C35A C 0.9560(3) 0.07304(18) 0.92291(16) 0.0443(8) Uani 1 1 d . . .
H35A H 1.0291 0.0445 0.9070 0.053 Uiso 1 1 calc R . .
C36A C 0.9351(3) 0.14129(16) 0.91248(15) 0.0355(7) Uani 1 1 d . . .
H36A H 0.9933 0.1592 0.8889 0.043 Uiso 1 1 calc R . .
C41A C 0.5834(2) 0.24766(15) 0.66681(13) 0.0227(5) Uani 1 1 d . . .
C42A C 0.4971(3) 0.30692(16) 0.68816(13) 0.0294(6) Uani 1 1 d . . .
H42A H 0.5211 0.3540 0.7226 0.035 Uiso 1 1 calc R . .
C43A C 0.3766(3) 0.29759(19) 0.65944(15) 0.0359(7) Uani 1 1 d . . .
H43A H 0.3180 0.3378 0.6750 0.043 Uiso 1 1 calc R . .
C44A C 0.3417(3) 0.23051(19) 0.60870(17) 0.0399(8) Uani 1 1 d . . .
H44A H 0.2588 0.2241 0.5895 0.048 Uiso 1 1 calc R . .
C45A C 0.4266(3) 0.17256(17) 0.58564(16) 0.0402(8) Uani 1 1 d . . .
H45A H 0.4031 0.1270 0.5495 0.048 Uiso 1 1 calc R . .
C46A C 0.5472(3) 0.18018(16) 0.61492(15) 0.0322(6) Uani 1 1 d . . .
H46A H 0.6046 0.1393 0.5995 0.039 Uiso 1 1 calc R . .
C51A C 0.8384(2) 0.19396(14) 0.64822(12) 0.0194(5) Uani 1 1 d . . .
C52A C 0.9096(2) 0.21977(14) 0.60758(12) 0.0222(5) Uani 1 1 d . . .
H52A H 0.9028 0.2716 0.6091 0.027 Uiso 1 1 calc R . .
C53A C 0.9905(2) 0.17012(15) 0.56493(13) 0.0252(6) Uani 1 1 d . . .
H53A H 1.0393 0.1881 0.5375 0.030 Uiso 1 1 calc R . .
C54A C 1.0005(3) 0.09484(15) 0.56220(13) 0.0285(6) Uani 1 1 d . . .
H54A H 1.0570 0.0613 0.5334 0.034 Uiso 1 1 calc R . .
C55A C 0.9283(3) 0.06787(15) 0.60134(14) 0.0313(6) Uani 1 1 d . . .
H55A H 0.9339 0.0156 0.5986 0.038 Uiso 1 1 calc R . .
C56A C 0.8481(3) 0.11721(14) 0.64452(13) 0.0270(6) Uani 1 1 d . . .
H56A H 0.7994 0.0988 0.6717 0.032 Uiso 1 1 calc R . .
Fe1B Fe 0.69187(3) 0.268472(19) 0.317783(17) 0.01784(8) Uani 1 1 d . . .
P1B P 0.66690(6) 0.27892(3) 0.42331(3) 0.01716(13) Uani 1 1 d . . .
P2B P 0.69832(6) 0.26441(3) 0.21233(3) 0.02031(14) Uani 1 1 d . . .
N1B N 0.63209(19) 0.37422(11) 0.33639(10) 0.0194(4) Uani 1 1 d . . .
N2B N 0.5212(2) 0.23034(11) 0.29633(10) 0.0205(4) Uani 1 1 d . . .
N3B N 0.7576(2) 0.16564(12) 0.29714(10) 0.0235(5) Uani 1 1 d . . .
N4B N 0.8608(2) 0.30886(11) 0.33356(10) 0.0211(4) Uani 1 1 d . . .
C1B C 0.5302(2) 0.33689(13) 0.45476(12) 0.0196(5) Uani 1 1 d . . .
C2B C 0.4674(2) 0.32959(15) 0.50723(13) 0.0249(6) Uani 1 1 d . . .
H2BA H 0.4960 0.2938 0.5266 0.030 Uiso 1 1 calc R . .
C3B C 0.3637(2) 0.37407(15) 0.53157(14) 0.0277(6) Uani 1 1 d . . .
H3BA H 0.3223 0.3689 0.5676 0.033 Uiso 1 1 calc R . .
C4B C 0.3208(2) 0.42583(14) 0.50332(14) 0.0278(6) Uani 1 1 d . . .
H4BA H 0.2485 0.4553 0.5191 0.033 Uiso 1 1 calc R . .
C5B C 0.3833(2) 0.43457(14) 0.45222(13) 0.0248(6) Uani 1 1 d . . .
H5BA H 0.3543 0.4709 0.4336 0.030 Uiso 1 1 calc R . .
C6B C 0.4885(2) 0.39106(13) 0.42729(12) 0.0192(5) Uani 1 1 d . . .
C7B C 0.5497(2) 0.41143(13) 0.37616(12) 0.0208(5) Uani 1 1 d . . .
H7BA H 0.5247 0.4587 0.3721 0.025 Uiso 1 1 calc R . .
C8B C 0.6780(2) 0.41361(13) 0.29261(12) 0.0230(5) Uani 1 1 d . . .
H8BA H 0.7699 0.4233 0.2999 0.028 Uiso 1 1 calc R . .
H8BB H 0.6367 0.4640 0.3022 0.028 Uiso 1 1 calc R . .
C9B C 0.6470(3) 0.36146(14) 0.22173(13) 0.0253(6) Uani 1 1 d . . .
H9BA H 0.6911 0.3808 0.1913 0.030 Uiso 1 1 calc R . .
H9BB H 0.5554 0.3607 0.2116 0.030 Uiso 1 1 calc R . .
C10B C 0.4209(2) 0.21225(14) 0.27609(13) 0.0224(5) Uani 1 1 d . . .
C11B C 0.2954(3) 0.18947(16) 0.24612(15) 0.0337(7) Uani 1 1 d . . .
H11D H 0.2545 0.2343 0.2409 0.050 Uiso 1 1 calc R . .
H11E H 0.2458 0.1702 0.2742 0.050 Uiso 1 1 calc R . .
H11F H 0.3013 0.1485 0.2030 0.050 Uiso 1 1 calc R . .
C12B C 0.8036(3) 0.10788(16) 0.28814(14) 0.0340(7) Uani 1 1 d . . .
C13B C 0.8628(4) 0.03377(18) 0.2768(2) 0.0692(13) Uani 1 1 d . . .
H13D H 0.8573 0.0199 0.3159 0.104 Uiso 1 1 calc R . .
H13E H 0.9514 0.0378 0.2675 0.104 Uiso 1 1 calc R . .
H13F H 0.8197 -0.0062 0.2393 0.104 Uiso 1 1 calc R . .
C14B C 0.9621(2) 0.33171(14) 0.34258(13) 0.0239(5) Uani 1 1 d . . .
C15B C 1.0917(3) 0.36042(18) 0.35648(16) 0.0389(7) Uani 1 1 d . . .
H15D H 1.0957 0.4089 0.3945 0.058 Uiso 1 1 calc R . .
H15E H 1.1230 0.3698 0.3183 0.058 Uiso 1 1 calc R . .
H15F H 1.1437 0.3219 0.3660 0.058 Uiso 1 1 calc R . .
C21B C 0.7954(2) 0.32314(13) 0.48351(12) 0.0179(5) Uani 1 1 d . . .
C22B C 0.7785(2) 0.38338(13) 0.54315(12) 0.0213(5) Uani 1 1 d . . .
H22B H 0.6965 0.4017 0.5547 0.026 Uiso 1 1 calc R . .
C23B C 0.8809(3) 0.41642(14) 0.58551(13) 0.0266(6) Uani 1 1 d . . .
H23B H 0.8687 0.4570 0.6261 0.032 Uiso 1 1 calc R . .
C24B C 1.0007(3) 0.39067(15) 0.56890(13) 0.0271(6) Uani 1 1 d . . .
H24B H 1.0709 0.4144 0.5975 0.032 Uiso 1 1 calc R . .
C25B C 1.0183(2) 0.33044(15) 0.51061(13) 0.0241(6) Uani 1 1 d . . .
H25B H 1.1005 0.3122 0.4996 0.029 Uiso 1 1 calc R . .
C26B C 0.9167(2) 0.29656(14) 0.46812(13) 0.0214(5) Uani 1 1 d . . .
H26B H 0.9295 0.2550 0.4282 0.026 Uiso 1 1 calc R . .
C31B C 0.6314(2) 0.18623(14) 0.43131(12) 0.0211(5) Uani 1 1 d . . .
C32B C 0.7258(3) 0.14519(15) 0.44966(14) 0.0291(6) Uani 1 1 d . . .
H32B H 0.8072 0.1681 0.4630 0.035 Uiso 1 1 calc R . .
C33B C 0.7008(3) 0.07096(16) 0.44841(17) 0.0453(9) Uani 1 1 d . . .
H33B H 0.7653 0.0433 0.4611 0.054 Uiso 1 1 calc R . .
C34B C 0.5824(3) 0.03686(17) 0.42878(18) 0.0488(9) Uani 1 1 d . . .
H34B H 0.5661 -0.0142 0.4277 0.059 Uiso 1 1 calc R . .
C35B C 0.4883(3) 0.07721(16) 0.41087(15) 0.0370(7) Uani 1 1 d . . .
H35B H 0.4070 0.0540 0.3977 0.044 Uiso 1 1 calc R . .
C36B C 0.5125(2) 0.15157(14) 0.41208(13) 0.0253(6) Uani 1 1 d . . .
H36B H 0.4474 0.1791 0.3997 0.030 Uiso 1 1 calc R . .
C41B C 0.8514(2) 0.25277(15) 0.17641(13) 0.0244(6) Uani 1 1 d . . .
C42B C 0.9296(3) 0.31636(16) 0.18467(14) 0.0331(7) Uani 1 1 d . . .
H42B H 0.9000 0.3670 0.2064 0.040 Uiso 1 1 calc R . .
C43B C 1.0497(3) 0.3072(2) 0.16180(14) 0.0392(7) Uani 1 1 d . . .
H43B H 1.1019 0.3514 0.1679 0.047 Uiso 1 1 calc R . .
C44B C 1.0934(3) 0.2347(2) 0.13045(16) 0.0452(8) Uani 1 1 d . . .
H44B H 1.1758 0.2282 0.1145 0.054 Uiso 1 1 calc R . .
C45B C 1.0171(3) 0.1713(2) 0.1223(2) 0.0580(10) Uani 1 1 d . . .
H45B H 1.0474 0.1208 0.1004 0.070 Uiso 1 1 calc R . .
C46B C 0.8969(3) 0.17979(17) 0.14534(17) 0.0437(8) Uani 1 1 d . . .
H46B H 0.8457 0.1353 0.1398 0.052 Uiso 1 1 calc R . .
C51B C 0.5926(2) 0.19723(14) 0.14967(12) 0.0212(5) Uani 1 1 d . . .
C52B C 0.5209(2) 0.22210(15) 0.10640(13) 0.0256(6) Uani 1 1 d . . .
H52B H 0.5272 0.2746 0.1096 0.031 Uiso 1 1 calc R . .
C53B C 0.4408(3) 0.17122(15) 0.05902(13) 0.0286(6) Uani 1 1 d . . .
H53B H 0.3925 0.1887 0.0298 0.034 Uiso 1 1 calc R . .
C54B C 0.4307(3) 0.09466(15) 0.05410(14) 0.0307(6) Uani 1 1 d . . .
H54B H 0.3753 0.0597 0.0216 0.037 Uiso 1 1 calc R . .
C55B C 0.5018(3) 0.06884(15) 0.09674(13) 0.0289(6) Uani 1 1 d . . .
H55B H 0.4954 0.0162 0.0932 0.035 Uiso 1 1 calc R . .
C56B C 0.5819(3) 0.12010(14) 0.14438(13) 0.0257(6) Uani 1 1 d . . .
H56B H 0.6299 0.1025 0.1737 0.031 Uiso 1 1 calc R . .
F1 F 0.80103(17) -0.07734(11) 0.66015(9) 0.0508(5) Uani 1 1 d D A 1
F2 F 0.9756(3) -0.1245(2) 0.6035(2) 0.0550(11) Uani 0.654(5) 1 d PD A 1
F3 F 0.7923(3) -0.1363(2) 0.54951(15) 0.0815(15) Uani 0.654(5) 1 d PD A 1
F4 F 0.8174(6) -0.20588(19) 0.6136(2) 0.103(2) Uani 0.654(5) 1 d PD A 1
B1 B 0.8473(4) -0.1356(3) 0.6052(3) 0.0382(15) Uani 0.654(5) 1 d PD A 1
F2A F 0.9470(6) -0.1232(4) 0.5841(3) 0.053(3) Uiso 0.346(5) 1 d PD A 2
F3A F 0.7892(7) -0.1999(4) 0.5876(3) 0.063(2) Uiso 0.346(5) 1 d PD A 2
F4A F 0.9353(5) -0.1703(3) 0.6663(3) 0.0557(19) Uiso 0.346(5) 1 d PD A 2
B1A B 0.8658(8) -0.1429(4) 0.6234(5) 0.036(4) Uiso 0.346(5) 1 d PD A 2
F5 F 0.45353(18) 0.11493(11) -0.10291(10) 0.0453(6) Uani 0.922(4) 1 d PD B 1
F6 F 0.3463(2) 0.1012(2) -0.19709(12) 0.0811(10) Uani 0.922(4) 1 d PD B 1
F7 F 0.2633(3) 0.05579(15) -0.12445(16) 0.0854(10) Uani 0.922(4) 1 d PD B 1
F8 F 0.2809(3) 0.18513(14) -0.10219(15) 0.0781(9) Uani 0.922(4) 1 d PD B 1
B2 B 0.3356(4) 0.1151(2) -0.1302(2) 0.0389(9) Uani 0.922(4) 1 d PD B 1
F5A F 0.1785(19) 0.1166(15) -0.1626(13) 0.079(7) Uiso 0.078(4) 1 d PD B 2
F6A F 0.378(2) 0.1575(17) -0.1621(15) 0.079(7) Uiso 0.078(4) 1 d PD B 2
F7A F 0.336(3) 0.0547(13) -0.1336(15) 0.079(7) Uiso 0.078(4) 1 d PD B 2
F8A F 0.286(3) 0.1756(16) -0.0668(10) 0.079(7) Uiso 0.078(4) 1 d PD B 2
B2A B 0.2936(18) 0.1261(11) -0.1302(10) 0.079(7) Uiso 0.078(4) 1 d PD B 2
F9 F 1.1009(2) 0.46726(13) 0.71839(10) 0.0657(6) Uani 1 1 d . . .
F10 F 1.10988(17) 0.50611(10) 0.82842(9) 0.0440(4) Uani 1 1 d . . .
F11 F 1.28020(15) 0.45413(10) 0.77224(9) 0.0424(4) Uani 1 1 d . . .
F12 F 1.10975(17) 0.37785(9) 0.76802(10) 0.0501(5) Uani 1 1 d . . .
B3 B 1.1488(3) 0.45103(18) 0.77100(16) 0.0289(7) Uani 1 1 d . . .
F13 F 0.3980(2) 0.49643(12) 0.28996(15) 0.0954(10) Uani 1 1 d . . .
F14 F 0.34476(16) 0.37229(9) 0.27285(9) 0.0437(5) Uani 1 1 d . . .
F15 F 0.3304(2) 0.41643(14) 0.18873(11) 0.0780(8) Uani 1 1 d . . .
F16 F 0.19644(15) 0.45781(9) 0.26914(8) 0.0375(4) Uani 1 1 d . . .
B4 B 0.3185(3) 0.4365(2) 0.25587(19) 0.0349(8) Uani 1 1 d . . .

loop_
_atom_site_aniso_label
_atom_site_aniso_U_11
_atom_site_aniso_U_22
_atom_site_aniso_U_33
_atom_site_aniso_U_23
_atom_site_aniso_U_13
_atom_site_aniso_U_12
Fe1A 0.02010(18) 0.01681(17) 0.01420(19) 0.00678(14) 0.00282(14) 0.00145(13)
P1A 0.0173(3) 0.0192(3) 0.0148(3) 0.0076(3) 0.0020(2) 0.0009(2)
P2A 0.0237(3) 0.0185(3) 0.0139(3) 0.0063(3) 0.0027(3) 0.0016(2)
N1A 0.0240(11) 0.0180(10) 0.0145(11) 0.0057(8) 0.0047(9) 0.0036(8)
N2A 0.0252(11) 0.0178(10) 0.0158(11) 0.0085(8) 0.0010(9) -0.0001(8)
N3A 0.0222(11) 0.0237(11) 0.0152(11) 0.0080(9) 0.0028(9) 0.0006(8)
N4A 0.0254(12) 0.0234(10) 0.0137(11) 0.0075(9) 0.0003(9) 0.0016(9)
C1A 0.0181(12) 0.0259(13) 0.0179(13) 0.0075(11) 0.0043(10) 0.0017(10)
C2A 0.0207(13) 0.0383(15) 0.0251(15) 0.0169(12) 0.0022(11) 0.0001(11)
C3A 0.0201(13) 0.0436(16) 0.0245(15) 0.0141(13) -0.0004(11) 0.0020(11)
C4A 0.0182(13) 0.0319(14) 0.0280(16) 0.0058(12) 0.0008(11) -0.0011(11)
C5A 0.0221(13) 0.0202(12) 0.0247(15) 0.0057(11) 0.0061(11) 0.0005(10)
C6A 0.0198(12) 0.0192(11) 0.0169(13) 0.0040(10) 0.0052(10) 0.0025(9)
C7A 0.0236(13) 0.0173(11) 0.0195(14) 0.0055(10) 0.0077(10) 0.0011(9)
C8A 0.0340(15) 0.0166(11) 0.0201(14) 0.0082(10) 0.0008(11) 0.0024(10)
C9A 0.0300(14) 0.0212(12) 0.0171(14) 0.0089(10) -0.0002(11) -0.0007(10)
C10A 0.0266(14) 0.0215(12) 0.0200(14) 0.0099(11) 0.0008(11) 0.0009(10)
C11A 0.0245(14) 0.0393(16) 0.0355(18) 0.0110(14) 0.0090(12) 0.0067(12)
C12A 0.0299(14) 0.0243(13) 0.0218(15) 0.0070(11) 0.0080(11) -0.0002(11)
C13A 0.068(2) 0.0193(14) 0.056(2) 0.0087(14) 0.0289(18) -0.0032(14)
C14A 0.0304(15) 0.0297(14) 0.0146(14) 0.0090(11) -0.0028(11) 0.0038(11)
C15A 0.0278(15) 0.0513(18) 0.0354(18) 0.0179(15) 0.0055(13) 0.0145(13)
C21A 0.0214(12) 0.0190(11) 0.0144(13) 0.0095(10) 0.0027(10) 0.0039(9)
C22A 0.0239(13) 0.0214(12) 0.0221(14) 0.0081(11) 0.0003(11) 0.0005(10)
C23A 0.0372(16) 0.0247(13) 0.0180(14) 0.0040(11) 0.0023(12) 0.0057(11)
C24A 0.0326(15) 0.0339(15) 0.0220(15) 0.0139(12) 0.0111(12) 0.0138(12)
C25A 0.0206(13) 0.0343(14) 0.0253(15) 0.0179(12) 0.0028(11) 0.0031(11)
C26A 0.0223(13) 0.0205(12) 0.0164(13) 0.0084(10) 0.0001(10) 0.0011(9)
C31A 0.0245(13) 0.0205(12) 0.0152(13) 0.0068(10) 0.0018(10) 0.0033(10)
C32A 0.0255(14) 0.0257(13) 0.0332(16) 0.0138(12) 0.0054(12) 0.0017(11)
C33A 0.0387(17) 0.0295(15) 0.050(2) 0.0234(14) 0.0112(15) 0.0010(12)
C34A 0.056(2) 0.0255(14) 0.046(2) 0.0196(14) 0.0063(16) 0.0118(13)
C35A 0.051(2) 0.0406(17) 0.049(2) 0.0227(16) 0.0244(16) 0.0279(15)
C36A 0.0386(17) 0.0393(16) 0.0374(18) 0.0227(14) 0.0181(14) 0.0169(13)
C41A 0.0238(13) 0.0298(13) 0.0190(14) 0.0141(11) 0.0019(11) 0.0009(10)
C42A 0.0355(16) 0.0377(15) 0.0169(14) 0.0115(12) 0.0027(12) 0.0107(12)
C43A 0.0311(16) 0.0551(19) 0.0288(17) 0.0233(15) 0.0060(13) 0.0133(14)
C44A 0.0256(15) 0.0542(19) 0.052(2) 0.0351(17) -0.0071(14) -0.0061(14)
C45A 0.0442(18) 0.0332(16) 0.046(2) 0.0196(15) -0.0168(15) -0.0129(13)
C46A 0.0340(16) 0.0263(14) 0.0379(18) 0.0143(13) -0.0063(13) -0.0043(11)
C51A 0.0234(13) 0.0223(12) 0.0110(12) 0.0042(10) -0.0002(10) 0.0045(10)
C52A 0.0250(13) 0.0249(13) 0.0170(14) 0.0081(11) 0.0009(10) 0.0031(10)
C53A 0.0237(13) 0.0344(14) 0.0179(14) 0.0093(12) 0.0034(11) 0.0015(11)
C54A 0.0309(15) 0.0304(14) 0.0186(14) 0.0017(11) 0.0014(11) 0.0080(11)
C55A 0.0438(17) 0.0237(13) 0.0243(16) 0.0058(12) 0.0024(13) 0.0058(12)
C56A 0.0365(15) 0.0226(13) 0.0206(15) 0.0059(11) 0.0046(12) 0.0018(11)
Fe1B 0.02331(19) 0.01516(16) 0.01514(19) 0.00565(14) -0.00082(14) 0.00178(13)
P1B 0.0197(3) 0.0162(3) 0.0163(3) 0.0069(3) -0.0005(2) 0.0023(2)
P2B 0.0284(3) 0.0174(3) 0.0151(3) 0.0059(3) -0.0007(3) 0.0015(3)
N1B 0.0273(11) 0.0150(9) 0.0160(11) 0.0061(8) -0.0036(9) -0.0006(8)
N2B 0.0279(12) 0.0166(10) 0.0174(11) 0.0068(9) -0.0004(9) 0.0021(8)
N3B 0.0287(12) 0.0217(11) 0.0184(12) 0.0057(9) -0.0044(9) 0.0015(9)
N4B 0.0286(12) 0.0213(10) 0.0137(11) 0.0066(9) 0.0016(9) 0.0018(9)
C1B 0.0201(12) 0.0185(11) 0.0193(14) 0.0060(10) -0.0016(10) 0.0003(9)
C2B 0.0250(13) 0.0280(13) 0.0238(15) 0.0119(12) -0.0001(11) 0.0013(10)
C3B 0.0237(14) 0.0307(14) 0.0274(16) 0.0082(12) 0.0050(11) 0.0010(11)
C4B 0.0231(13) 0.0237(13) 0.0318(16) 0.0040(12) 0.0021(12) 0.0040(10)
C5B 0.0236(13) 0.0194(12) 0.0300(16) 0.0076(11) -0.0032(11) 0.0017(10)
C6B 0.0200(12) 0.0158(11) 0.0184(13) 0.0027(10) -0.0033(10) -0.0011(9)
C7B 0.0260(13) 0.0144(11) 0.0211(14) 0.0060(10) -0.0054(11) 0.0017(9)
C8B 0.0334(14) 0.0170(11) 0.0201(14) 0.0087(10) -0.0005(11) -0.0013(10)
C9B 0.0369(15) 0.0220(12) 0.0183(14) 0.0085(11) 0.0006(11) 0.0047(11)
C10B 0.0306(15) 0.0186(12) 0.0191(14) 0.0077(10) 0.0033(11) 0.0026(10)
C11B 0.0286(15) 0.0318(15) 0.0388(18) 0.0111(13) -0.0041(13) -0.0021(12)
C12B 0.0400(17) 0.0256(14) 0.0289(17) 0.0022(12) -0.0137(13) 0.0059(12)
C13B 0.083(3) 0.0253(16) 0.077(3) -0.0057(17) -0.041(2) 0.0243(17)
C14B 0.0309(15) 0.0251(13) 0.0186(14) 0.0112(11) 0.0048(11) 0.0013(11)
C15B 0.0300(16) 0.0455(18) 0.046(2) 0.0221(16) 0.0028(14) -0.0086(13)
C21B 0.0217(12) 0.0181(11) 0.0153(13) 0.0080(10) -0.0006(10) 0.0003(9)
C22B 0.0266(13) 0.0187(12) 0.0209(14) 0.0092(10) 0.0052(11) 0.0034(10)
C23B 0.0418(16) 0.0194(12) 0.0164(14) 0.0040(11) 0.0017(12) -0.0047(11)
C24B 0.0291(14) 0.0330(14) 0.0199(14) 0.0114(12) -0.0051(11) -0.0122(11)
C25B 0.0209(13) 0.0316(14) 0.0221(15) 0.0126(12) -0.0009(11) -0.0038(10)
C26B 0.0254(13) 0.0215(12) 0.0185(14) 0.0085(10) 0.0030(10) 0.0018(10)
C31B 0.0265(13) 0.0198(12) 0.0183(14) 0.0084(10) -0.0010(10) -0.0006(10)
C32B 0.0282(14) 0.0261(13) 0.0359(17) 0.0155(13) -0.0079(12) -0.0003(11)
C33B 0.0458(19) 0.0284(15) 0.069(3) 0.0282(16) -0.0152(17) 0.0015(13)
C34B 0.056(2) 0.0270(15) 0.071(3) 0.0281(17) -0.0140(18) -0.0105(14)
C35B 0.0357(16) 0.0316(15) 0.046(2) 0.0183(14) -0.0111(14) -0.0128(12)
C36B 0.0263(14) 0.0259(13) 0.0254(15) 0.0118(11) -0.0045(11) -0.0026(10)
C41B 0.0302(14) 0.0271(13) 0.0169(14) 0.0094(11) -0.0025(11) 0.0007(11)
C42B 0.0447(17) 0.0329(15) 0.0232(16) 0.0114(13) 0.0075(13) -0.0035(13)
C43B 0.0393(17) 0.058(2) 0.0228(16) 0.0183(15) 0.0024(13) -0.0108(15)
C44B 0.0268(16) 0.075(2) 0.038(2) 0.0247(18) -0.0001(14) 0.0039(16)
C45B 0.0380(19) 0.050(2) 0.073(3) 0.0059(19) 0.0109(18) 0.0167(16)
C46B 0.0343(17) 0.0300(16) 0.057(2) 0.0031(15) 0.0063(15) 0.0054(13)
C51B 0.0266(13) 0.0214(12) 0.0135(13) 0.0034(10) 0.0038(10) -0.0003(10)
C52B 0.0335(15) 0.0260(13) 0.0186(14) 0.0097(11) -0.0011(11) -0.0024(11)
C53B 0.0330(15) 0.0332(14) 0.0200(15) 0.0102(12) -0.0007(12) -0.0007(12)
C54B 0.0350(16) 0.0305(14) 0.0228(15) 0.0051(12) 0.0017(12) -0.0118(12)
C55B 0.0403(16) 0.0220(13) 0.0236(15) 0.0071(11) 0.0049(12) -0.0045(11)
C56B 0.0346(15) 0.0239(13) 0.0189(14) 0.0081(11) 0.0020(11) 0.0017(11)
F1 0.0504(11) 0.0518(11) 0.0417(12) 0.0046(9) 0.0135(9) 0.0196(9)
F2 0.0286(17) 0.067(2) 0.045(2) -0.0103(18) -0.0038(17) 0.0095(15)
F3 0.048(2) 0.151(4) 0.029(2) 0.011(2) 0.0022(15) 0.016(2)
F4 0.210(6) 0.043(2) 0.075(3) 0.036(2) 0.079(4) 0.025(3)
B1 0.032(3) 0.032(3) 0.045(4) 0.007(3) 0.004(3) 0.009(2)
F1A 0.0504(11) 0.0518(11) 0.0417(12) 0.0046(9) 0.0135(9) 0.0196(9)
F5 0.0471(12) 0.0448(12) 0.0388(13) 0.0100(9) -0.0127(9) -0.0022(9)
F6 0.0692(17) 0.132(3) 0.0408(16) 0.0298(16) -0.0063(13) 0.0253(16)
F7 0.0547(16) 0.0703(17) 0.135(3) 0.0417(17) 0.0034(17) -0.0217(13)
F8 0.0796(19) 0.0549(15) 0.095(2) 0.0188(15) 0.0134(17) 0.0270(13)
B2 0.040(2) 0.033(2) 0.041(2) 0.0092(18) -0.0034(18) -0.0004(16)
F9 0.0775(15) 0.0874(16) 0.0403(12) 0.0362(12) -0.0238(11) -0.0180(12)
F10 0.0514(11) 0.0371(9) 0.0399(11) 0.0085(8) 0.0112(9) -0.0016(8)
F11 0.0345(10) 0.0434(10) 0.0450(11) 0.0106(9) 0.0047(8) -0.0071(8)
F12 0.0453(11) 0.0283(9) 0.0753(15) 0.0159(9) 0.0134(10) -0.0082(8)
B3 0.0318(17) 0.0296(16) 0.0263(18) 0.0115(14) 0.0017(14) -0.0066(13)
F13 0.0603(14) 0.0488(13) 0.192(3) 0.0691(16) -0.0604(17) -0.0211(11)
F14 0.0441(10) 0.0341(9) 0.0633(13) 0.0309(9) -0.0060(9) 0.0053(8)
F15 0.0885(17) 0.1054(19) 0.0688(16) 0.0600(15) 0.0536(13) 0.0502(14)
F16 0.0387(10) 0.0357(9) 0.0413(11) 0.0164(8) 0.0121(8) 0.0108(7)
B4 0.0298(17) 0.0369(18) 0.049(2) 0.0292(17) 0.0026(16) 0.0073(14)

loop_
_atom_type_symbol
_atom_type_description
_atom_type_scat_dispersion_real
_atom_type_scat_dispersion_imag
_atom_type_scat_source
C C 0.0033 0.0016 'International Tables Vol C Tables 4.2.6.8 and 6.1.1.4'
H H 0.0000 0.0000 'International Tables Vol C Tables 4.2.6.8 and 6.1.1.4'
N N 0.0061 0.0033 'International Tables Vol C Tables 4.2.6.8 and 6.1.1.4'
B B 0.0013 0.0007 'International Tables Vol C Tables 4.2.6.8 and 6.1.1.4'
F F 0.0171 0.0103 'International Tables Vol C Tables 4.2.6.8 and 6.1.1.4'
P P 0.1023 0.0942 'International Tables Vol C Tables 4.2.6.8 and 6.1.1.4'
Fe Fe 0.3463 0.8444 'International Tables Vol C Tables 4.2.6.8 and 6.1.1.4'

loop_
_geom_angle_atom_site_label_1
_geom_angle_atom_site_label_2
_geom_angle_atom_site_label_3
_geom_angle
N4A Fe1A N2A 176.05(8)
N4A Fe1A N3A 89.17(9)
N2A Fe1A N3A 92.18(8)
N4A Fe1A N1A 90.45(8)
N2A Fe1A N1A 88.16(8)
N3A Fe1A N1A 179.29(9)
N4A Fe1A P1A 93.31(6)
N2A Fe1A P1A 90.39(6)
N3A Fe1A P1A 90.80(6)
N1A Fe1A P1A 89.82(6)
N4A Fe1A P2A 89.71(6)
N2A Fe1A P2A 86.48(6)
N3A Fe1A P2A 94.64(6)
N1A Fe1A P2A 84.76(6)
P1A Fe1A P2A 173.82(3)
C1A P1A C21A 104.43(11)
C1A P1A C31A 103.71(11)
C21A P1A C31A 104.61(11)
C1A P1A Fe1A 109.26(8)
C21A P1A Fe1A 116.79(8)
C31A P1A Fe1A 116.63(8)
C51A P2A C41A 104.94(12)
C51A P2A C9A 106.82(12)
C41A P2A C9A 105.60(12)
C51A P2A Fe1A 116.95(8)
C41A P2A Fe1A 120.97(8)
C9A P2A Fe1A 100.09(8)
C7A N1A C8A 114.5(2)
C7A N1A Fe1A 130.00(17)
C8A N1A Fe1A 114.88(15)
C10A N2A Fe1A 168.44(19)
C12A N3A Fe1A 175.4(2)
C14A N4A Fe1A 178.0(2)
C2A C1A C6A 118.9(2)
C2A C1A P1A 120.96(18)
C6A C1A P1A 120.09(19)
C3A C2A C1A 121.1(2)
C3A C2A H2AA 119.5
C1A C2A H2AA 119.5
C4A C3A C2A 119.8(2)
C4A C3A H3AA 120.1
C2A C3A H3AA 120.1
C5A C4A C3A 119.7(2)
C5A C4A H4AA 120.1
C3A C4A H4AA 120.1
C4A C5A C6A 121.5(2)
C4A C5A H5AA 119.2
C6A C5A H5AA 119.2
C5A C6A C1A 119.0(2)
C5A C6A C7A 114.9(2)
C1A C6A C7A 126.0(2)
N1A C7A C6A 128.7(2)
N1A C7A H7AA 115.6
C6A C7A H7AA 115.6
N1A C8A C9A 109.08(19)
N1A C8A H8AA 109.9
C9A C8A H8AA 109.9
N1A C8A H8AB 109.9
C9A C8A H8AB 109.9
H8AA C8A H8AB 108.3
C8A C9A P2A 107.77(16)
C8A C9A H9AA 110.2
P2A C9A H9AA 110.2
C8A C9A H9AB 110.2
P2A C9A H9AB 110.2
H9AA C9A H9AB 108.5
N2A C10A C11A 175.7(3)
C10A C11A H11A 109.5
C10A C11A H11B 109.5
H11A C11A H11B 109.5
C10A C11A H11C 109.5
H11A C11A H11C 109.5
H11B C11A H11C 109.5
N3A C12A C13A 178.8(3)
C12A C13A H13A 109.5
C12A C13A H13B 109.5
H13A C13A H13B 109.5
C12A C13A H13C 109.5
H13A C13A H13C 109.5
H13B C13A H13C 109.5
N4A C14A C15A 177.5(3)
C14A C15A H15A 109.5
C14A C15A H15B 109.5
H15A C15A H15B 109.5
C14A C15A H15C 109.5
H15A C15A H15C 109.5
H15B C15A H15C 109.5
C22A C21A C26A 118.8(2)
C22A C21A P1A 122.51(18)
C26A C21A P1A 118.65(18)
C23A C22A C21A 120.2(2)
C23A C22A H22A 119.9
C21A C22A H22A 119.9
C24A C23A C22A 120.6(3)
C24A C23A H23A 119.7
C22A C23A H23A 119.7
C23A C24A C25A 119.8(2)
C23A C24A H24A 120.1
C25A C24A H24A 120.1
C26A C25A C24A 120.2(2)
C26A C25A H25A 119.9
C24A C25A H25A 119.9
C25A C26A C21A 120.3(2)
C25A C26A H26A 119.8
C21A C26A H26A 119.8
C32A C31A C36A 118.8(2)
C32A C31A P1A 121.41(19)
C36A C31A P1A 119.82(19)
C33A C32A C31A 120.4(2)
C33A C32A H32A 119.8
C31A C32A H32A 119.8
C34A C33A C32A 120.5(3)
C34A C33A H33A 119.8
C32A C33A H33A 119.8
C33A C34A C35A 119.6(3)
C33A C34A H34A 120.2
C35A C34A H34A 120.2
C36A C35A C34A 120.4(3)
C36A C35A H35A 119.8
C34A C35A H35A 119.8
C35A C36A C31A 120.4(3)
C35A C36A H36A 119.8
C31A C36A H36A 119.8
C46A C41A C42A 118.7(2)
C46A C41A P2A 121.7(2)
C42A C41A P2A 119.7(2)
C43A C42A C41A 120.5(3)
C43A C42A H42A 119.7
C41A C42A H42A 119.7
C44A C43A C42A 120.3(3)
C44A C43A H43A 119.9
C42A C43A H43A 119.9
C43A C44A C45A 120.0(3)
C43A C44A H44A 120.0
C45A C44A H44A 120.0
C44A C45A C46A 120.5(3)
C44A C45A H45A 119.8
C46A C45A H45A 119.8
C41A C46A C45A 120.0(3)
C41A C46A H46A 120.0
C45A C46A H46A 120.0
C52A C51A C56A 119.1(2)
C52A C51A P2A 121.31(18)
C56A C51A P2A 119.51(19)
C53A C52A C51A 120.2(2)
C53A C52A H52A 119.9
C51A C52A H52A 119.9
C54A C53A C52A 120.2(2)
C54A C53A H53A 119.9
C52A C53A H53A 119.9
C53A C54A C55A 120.2(3)
C53A C54A H54A 119.9
C55A C54A H54A 119.9
C56A C55A C54A 119.9(2)
C56A C55A H55A 120.0
C54A C55A H55A 120.0
C55A C56A C51A 120.3(2)
C55A C56A H56A 119.9
C51A C56A H56A 119.9
N4B Fe1B N2B 175.68(9)
N4B Fe1B N3B 88.65(9)
N2B Fe1B N3B 93.06(9)
N4B Fe1B N1B 89.12(8)
N2B Fe1B N1B 89.04(8)
N3B Fe1B N1B 177.10(9)
N4B Fe1B P1B 94.49(6)
N2B Fe1B P1B 89.45(6)
N3B Fe1B P1B 90.96(7)
N1B Fe1B P1B 91.06(6)
N4B Fe1B P2B 89.20(6)
N2B Fe1B P2B 86.73(6)
N3B Fe1B P2B 93.61(7)
N1B Fe1B P2B 84.51(6)
P1B Fe1B P2B 174.20(3)
C31B P1B C1B 104.19(11)
C31B P1B C21B 105.72(11)
C1B P1B C21B 105.30(11)
C31B P1B Fe1B 112.78(9)
C1B P1B Fe1B 109.70(8)
C21B P1B Fe1B 118.04(8)
C41B P2B C51B 105.35(12)
C41B P2B C9B 107.18(12)
C51B P2B C9B 106.36(12)
C41B P2B Fe1B 117.09(8)
C51B P2B Fe1B 118.92(8)
C9B P2B Fe1B 100.84(9)
C7B N1B C8B 114.7(2)
C7B N1B Fe1B 129.61(16)
C8B N1B Fe1B 115.29(16)
C10B N2B Fe1B 169.4(2)
C12B N3B Fe1B 174.9(2)
C14B N4B Fe1B 178.9(2)
C2B C1B C6B 119.1(2)
C2B C1B P1B 120.73(18)
C6B C1B P1B 120.16(19)
C3B C2B C1B 120.8(2)
C3B C2B H2BA 119.6
C1B C2B H2BA 119.6
C4B C3B C2B 120.0(3)
C4B C3B H3BA 120.0
C2B C3B H3BA 120.0
C5B C4B C3B 119.8(2)
C5B C4B H4BA 120.1
C3B C4B H4BA 120.1
C4B C5B C6B 121.3(2)
C4B C5B H5BA 119.3
C6B C5B H5BA 119.3
C5B C6B C1B 119.0(2)
C5B C6B C7B 114.5(2)
C1B C6B C7B 126.4(2)
N1B C7B C6B 129.0(2)
N1B C7B H7BA 115.5
C6B C7B H7BA 115.5
N1B C8B C9B 108.34(19)
N1B C8B H8BA 110.0
C9B C8B H8BA 110.0
N1B C8B H8BB 110.0
C9B C8B H8BB 110.0
H8BA C8B H8BB 108.4
C8B C9B P2B 107.52(17)
C8B C9B H9BA 110.2
P2B C9B H9BA 110.2
C8B C9B H9BB 110.2
P2B C9B H9BB 110.2
H9BA C9B H9BB 108.5
N2B C10B C11B 176.2(3)
C10B C11B H11D 109.5
C10B C11B H11E 109.5
H11D C11B H11E 109.5
C10B C11B H11F 109.5
H11D C11B H11F 109.5
H11E C11B H11F 109.5
N3B C12B C13B 179.8(4)
C12B C13B H13D 109.5
C12B C13B H13E 109.5
H13D C13B H13E 109.5
C12B C13B H13F 109.5
H13D C13B H13F 109.5
H13E C13B H13F 109.5
N4B C14B C15B 177.8(3)
C14B C15B H15D 109.5
C14B C15B H15E 109.5
H15D C15B H15E 109.5
C14B C15B H15F 109.5
H15D C15B H15F 109.5
H15E C15B H15F 109.5
C26B C21B C22B 118.7(2)
C26B C21B P1B 118.03(19)
C22B C21B P1B 123.24(19)
C23B C22B C21B 120.3(2)
C23B C22B H22B 119.9
C21B C22B H22B 119.9
C24B C23B C22B 120.3(2)
C24B C23B H23B 119.8
C22B C23B H23B 119.8
C25B C24B C23B 119.9(2)
C25B C24B H24B 120.0
C23B C24B H24B 120.0
C24B C25B C26B 120.3(2)
C24B C25B H25B 119.8
C26B C25B H25B 119.8
C25B C26B C21B 120.5(2)
C25B C26B H26B 119.8
C21B C26B H26B 119.8
C36B C31B C32B 119.0(2)
C36B C31B P1B 119.94(18)
C32B C31B P1B 120.67(19)
C33B C32B C31B 120.1(3)
C33B C32B H32B 120.0
C31B C32B H32B 120.0
C34B C33B C32B 120.4(3)
C34B C33B H33B 119.8
C32B C33B H33B 119.8
C35B C34B C33B 119.9(3)
C35B C34B H34B 120.1
C33B C34B H34B 120.1
C34B C35B C36B 120.1(3)
C34B C35B H35B 120.0
C36B C35B H35B 120.0
C35B C36B C31B 120.6(2)
C35B C36B H36B 119.7
C31B C36B H36B 119.7
C46B C41B C42B 118.4(3)
C46B C41B P2B 120.3(2)
C42B C41B P2B 121.1(2)
C43B C42B C41B 121.1(3)
C43B C42B H42B 119.4
C41B C42B H42B 119.4
C44B C43B C42B 120.1(3)
C44B C43B H43B 120.0
C42B C43B H43B 120.0
C43B C44B C45B 119.3(3)
C43B C44B H44B 120.3
C45B C44B H44B 120.3
C44B C45B C46B 121.1(3)
C44B C45B H45B 119.5
C46B C45B H45B 119.5
C41B C46B C45B 120.0(3)
C41B C46B H46B 120.0
C45B C46B H46B 120.0
C56B C51B C52B 118.9(2)
C56B C51B P2B 120.39(19)
C52B C51B P2B 120.73(19)
C53B C52B C51B 120.7(2)
C53B C52B H52B 119.7
C51B C52B H52B 119.7
C52B C53B C54B 120.0(3)
C52B C53B H53B 120.0
C54B C53B H53B 120.0
C53B C54B C55B 120.0(2)
C53B C54B H54B 120.0
C55B C54B H54B 120.0
C56B C55B C54B 119.8(2)
C56B C55B H55B 120.1
C54B C55B H55B 120.1
C55B C56B C51B 120.5(2)
C55B C56B H56B 119.7
C51B C56B H56B 119.7
F3 B1 F2 109.2(6)
F3 B1 F1 112.1(5)
F2 B1 F1 109.5(4)
F3 B1 F4 108.8(4)
F2 B1 F4 112.1(6)
F1 B1 F4 105.2(5)
F3A B1A F2A 110.3(8)
F3A B1A F4A 106.8(5)
F2A B1A F4A 109.1(7)
F8 B2 F5 111.3(3)
F8 B2 F7 111.4(3)
F5 B2 F7 109.6(3)
F8 B2 F6 108.3(3)
F5 B2 F6 108.2(3)
F7 B2 F6 107.9(3)
F8A B2A F5A 110.2(8)
F8A B2A F7A 111.9(8)
F5A B2A F7A 108.9(8)
F8A B2A F6A 109.0(8)
F5A B2A F6A 108.6(8)
F7A B2A F6A 108.1(8)
F9 B3 F10 109.3(3)
F9 B3 F12 111.4(3)
F10 B3 F12 109.4(2)
F9 B3 F11 109.7(2)
F10 B3 F11 108.2(2)
F12 B3 F11 108.7(2)
F13 B4 F16 109.7(3)
F13 B4 F15 110.8(3)
F16 B4 F15 107.5(3)
F13 B4 F14 110.1(3)
F16 B4 F14 110.0(2)
F15 B4 F14 108.8(3)

loop_
_geom_bond_atom_site_label_1
_geom_bond_atom_site_label_2
_geom_bond_distance
Fe1A N4A 1.907(2)
Fe1A N2A 1.922(2)
Fe1A N3A 1.932(2)
Fe1A N1A 1.9724(19)
Fe1A P1A 2.2732(8)
Fe1A P2A 2.3044(8)
P1A C1A 1.821(2)
P1A C21A 1.822(2)
P1A C31A 1.826(2)
P2A C51A 1.821(2)
P2A C41A 1.828(3)
P2A C9A 1.829(2)
N1A C7A 1.279(3)
N1A C8A 1.485(3)
N2A C10A 1.142(3)
N3A C12A 1.132(3)
N4A C14A 1.139(3)
C1A C2A 1.399(3)
C1A C6A 1.403(3)
C2A C3A 1.390(4)
C2A H2AA 0.9500
C3A C4A 1.384(4)
C3A H3AA 0.9500
C4A C5A 1.377(4)
C4A H4AA 0.9500
C5A C6A 1.399(3)
C5A H5AA 0.9500
C6A C7A 1.469(3)
C7A H7AA 0.9500
C8A C9A 1.523(3)
C8A H8AA 0.9900
C8A H8AB 0.9900
C9A H9AA 0.9900
C9A H9AB 0.9900
C10A C11A 1.457(4)
C11A H11A 0.9800
C11A H11B 0.9800
C11A H11C 0.9800
C12A C13A 1.462(3)
C13A H13A 0.9800
C13A H13B 0.9800
C13A H13C 0.9800
C14A C15A 1.461(4)
C15A H15A 0.9800
C15A H15B 0.9800
C15A H15C 0.9800
C21A C22A 1.395(3)
C21A C26A 1.401(3)
C22A C23A 1.387(4)
C22A H22A 0.9500
C23A C24A 1.378(4)
C23A H23A 0.9500
C24A C25A 1.389(4)
C24A H24A 0.9500
C25A C26A 1.382(3)
C25A H25A 0.9500
C26A H26A 0.9500
C31A C32A 1.389(3)
C31A C36A 1.390(4)
C32A C33A 1.382(3)
C32A H32A 0.9500
C33A C34A 1.375(4)
C33A H33A 0.9500
C34A C35A 1.381(4)
C34A H34A 0.9500
C35A C36A 1.379(4)
C35A H35A 0.9500
C36A H36A 0.9500
C41A C46A 1.392(4)
C41A C42A 1.397(4)
C42A C43A 1.387(4)
C42A H42A 0.9500
C43A C44A 1.372(4)
C43A H43A 0.9500
C44A C45A 1.375(4)
C44A H44A 0.9500
C45A C46A 1.394(4)
C45A H45A 0.9500
C46A H46A 0.9500
C51A C52A 1.393(3)
C51A C56A 1.397(3)
C52A C53A 1.386(3)
C52A H52A 0.9500
C53A C54A 1.377(4)
C53A H53A 0.9500
C54A C55A 1.385(4)
C54A H54A 0.9500
C55A C56A 1.384(4)
C55A H55A 0.9500
C56A H56A 0.9500
Fe1B N4B 1.912(2)
Fe1B N2B 1.922(2)
Fe1B N3B 1.936(2)
Fe1B N1B 1.9675(19)
Fe1B P1B 2.2689(8)
Fe1B P2B 2.2804(8)
P1B C31B 1.821(2)
P1B C1B 1.823(2)
P1B C21B 1.827(2)
P2B C41B 1.818(3)
P2B C51B 1.822(3)
P2B C9B 1.824(2)
N1B C7B 1.282(3)
N1B C8B 1.487(3)
N2B C10B 1.140(3)
N3B C12B 1.134(3)
N4B C14B 1.139(3)
C1B C2B 1.395(3)
C1B C6B 1.406(3)
C2B C3B 1.389(4)
C2B H2BA 0.9500
C3B C4B 1.383(4)
C3B H3BA 0.9500
C4B C5B 1.378(4)
C4B H4BA 0.9500
C5B C6B 1.397(3)
C5B H5BA 0.9500
C6B C7B 1.471(3)
C7B H7BA 0.9500
C8B C9B 1.524(3)
C8B H8BA 0.9900
C8B H8BB 0.9900
C9B H9BA 0.9900
C9B H9BB 0.9900
C10B C11B 1.454(4)
C11B H11D 0.9800
C11B H11E 0.9800
C11B H11F 0.9800
C12B C13B 1.457(4)
C13B H13D 0.9800
C13B H13E 0.9800
C13B H13F 0.9800
C14B C15B 1.455(4)
C15B H15D 0.9800
C15B H15E 0.9800
C15B H15F 0.9800
C21B C26B 1.397(3)
C21B C22B 1.399(3)
C22B C23B 1.387(4)
C22B H22B 0.9500
C23B C24B 1.382(4)
C23B H23B 0.9500
C24B C25B 1.381(4)
C24B H24B 0.9500
C25B C26B 1.385(3)
C25B H25B 0.9500
C26B H26B 0.9500
C31B C36B 1.394(3)
C31B C32B 1.394(3)
C32B C33B 1.386(4)
C32B H32B 0.9500
C33B C34B 1.386(4)
C33B H33B 0.9500
C34B C35B 1.380(4)
C34B H34B 0.9500
C35B C36B 1.387(3)
C35B H35B 0.9500
C36B H36B 0.9500
C41B C46B 1.379(4)
C41B C42B 1.388(4)
C42B C43B 1.381(4)
C42B H42B 0.9500
C43B C44B 1.366(5)
C43B H43B 0.9500
C44B C45B 1.374(5)
C44B H44B 0.9500
C45B C46B 1.384(4)
C45B H45B 0.9500
C46B H46B 0.9500
C51B C56B 1.393(3)
C51B C52B 1.395(4)
C52B C53B 1.380(4)
C52B H52B 0.9500
C53B C54B 1.384(4)
C53B H53B 0.9500
C54B C55B 1.391(4)
C54B H54B 0.9500
C55B C56B 1.386(4)
C55B H55B 0.9500
C56B H56B 0.9500
F1 B1 1.406(5)
F2 B1 1.383(5)
F3 B1 1.325(8)
F4 B1 1.411(8)
F2A B1A 1.375(6)
F3A B1A 1.317(9)
F4A B1A 1.405(9)
F5 B2 1.369(4)
F6 B2 1.400(5)
F7 B2 1.379(4)
F8 B2 1.367(4)
F5A B2A 1.368(7)
F6A B2A 1.399(7)
F7A B2A 1.378(6)
F8A B2A 1.366(6)
F9 B3 1.368(4)
F10 B3 1.385(4)
F11 B3 1.399(4)
F12 B3 1.390(3)
F13 B4 1.358(4)
F14 B4 1.392(3)
F15 B4 1.390(4)
F16 B4 1.373(4)
